data_4516138
loop_
_publ_author_name
'Kumar, Saurabh'
'Mondal, Dipanjan'
'Balakrishna, Maravanji S.'

_publ_section_title
;
 Diverse Architectures and Luminescence Properties of Group 11 Complexes
 Containing Pyrimidine-Based Phosphine,
 <i>N</i>-((Diphenylphosphine)methyl)pyrimidin-2-amine.
;
_journal_issue 12
_journal_name_full 'ACS omega'
_journal_page_first 16601
_journal_page_last 16614
_journal_paper_doi 10.1021/acsomega.8b02484
_journal_volume 3
_journal_year 2018
_chemical_absolute_configuration unk
_chemical_formula_moiety 'C36 H32 Ag2 F6 N6 O6 P2 S2'
_chemical_formula_sum 'C36 H32 Ag2 F6 N6 O6 P2 S2'
_chemical_formula_weight 1100.47
_space_group_crystal_system orthorhombic
_space_group_IT_number 19
_space_group_name_Hall 'P 2ac 2ab'
_space_group_name_H-M_alt 'P 21 21 21'
_atom_sites_solution_hydrogens geom
_atom_sites_solution_primary dual
_audit_creation_date 2017-05-01
_audit_creation_method
;
Olex2 1.2
(compiled 2016.11.30 svn.r3356 for OlexSys, GUI svn.r5292)
;
_cell_angle_alpha 90
_cell_angle_beta 90
_cell_angle_gamma 90
_cell_formula_units_Z 4
_cell_length_a 9.3162(3)
_cell_length_b 18.1124(7)
_cell_length_c 23.9326(9)
_cell_measurement_reflns_used 9933
_cell_measurement_temperature 100(2)
_cell_measurement_theta_max 31.0530
_cell_measurement_theta_min 2.3190
_cell_volume 4038.4(3)
_computing_cell_refinement 'CrystalClear-SM Expert 2.0 r7 (Rigaku, 2011)'
_computing_data_collection 'CrystalClear-SM Expert 2.0 r7 (Rigaku, 2011)'
_computing_data_reduction 'CrysAlisPro 1.171.38.43 (Rigaku OD, 2015)'
_computing_molecular_graphics 'Olex2 (Dolomanov et al., 2009)'
_computing_publication_material 'Olex2 (Dolomanov et al., 2009)'
_computing_structure_refinement 'ShelXL (Sheldrick, 2015)'
_computing_structure_solution 'ShelXT (Sheldrick, 2015)'
_diffrn_ambient_temperature 100(2)
_diffrn_detector CCD
_diffrn_detector_area_resol_mean 28.5714
_diffrn_detector_type 'Rigaku Saturn724+'
_diffrn_measured_fraction_theta_full 0.992
_diffrn_measured_fraction_theta_max 0.992
_diffrn_measurement_details
;
List of Runs (angles in degrees, time in seconds):

  # Type    Start    End  Width  t~exp~   \w     \q     \k     \f   Frames
--------------------------------------------------------------------------
  1  \w   -110.00  70.00   0.50   12.00    --  -20.00   0.00-180.00  360
  2  \w   -110.00  19.00   0.50   12.00    --  -20.00 -72.00  36.00  258
;
_diffrn_measurement_device 'AFC12 (Right): Kappa 3 circle'
_diffrn_measurement_device_type 'Rigaku Saturn724+ (2x2 bin mode)'
_diffrn_measurement_method 'profile data from \w-scans'
_diffrn_measurement_specimen_support 'Mitegen 50um'
_diffrn_orient_matrix_type 'CrysAlisPro convention (1999,Acta A55,543-557)'
_diffrn_orient_matrix_UB_11 0.0747116000
_diffrn_orient_matrix_UB_12 -0.0010288000
_diffrn_orient_matrix_UB_13 -0.0055960000
_diffrn_orient_matrix_UB_21 0.0017404000
_diffrn_orient_matrix_UB_22 -0.0379286000
_diffrn_orient_matrix_UB_23 0.0073567000
_diffrn_orient_matrix_UB_31 -0.0144221000
_diffrn_orient_matrix_UB_32 -0.0097438000
_diffrn_orient_matrix_UB_33 -0.0281602000
_diffrn_radiation_collimation 0.3
_diffrn_radiation_monochromator Confocal
_diffrn_radiation_probe x-ray
_diffrn_radiation_type MoK\a
_diffrn_radiation_wavelength 0.71073
_diffrn_reflns_av_R_equivalents 0.0312
_diffrn_reflns_av_unetI/netI 0.0270
_diffrn_reflns_Laue_measured_fraction_full 0.992
_diffrn_reflns_Laue_measured_fraction_max 0.992
_diffrn_reflns_limit_h_max 10
_diffrn_reflns_limit_h_min -11
_diffrn_reflns_limit_k_max 21
_diffrn_reflns_limit_k_min -21
_diffrn_reflns_limit_l_max 28
_diffrn_reflns_limit_l_min -21
_diffrn_reflns_number 22618
_diffrn_reflns_point_group_measured_fraction_full 0.994
_diffrn_reflns_point_group_measured_fraction_max 0.994
_diffrn_reflns_theta_full 24.999
_diffrn_reflns_theta_max 24.999
_diffrn_reflns_theta_min 2.249
_diffrn_source 'Rotating Anode'
_diffrn_source_current 24.0
_diffrn_source_power 1.2
_diffrn_source_target Mo
_diffrn_source_type 'Rotating Anode'
_diffrn_source_voltage 50.0
_exptl_absorpt_coefficient_mu 1.234
_exptl_absorpt_correction_T_max 1.00000
_exptl_absorpt_correction_T_min 0.88356
_exptl_absorpt_correction_type numerical
_exptl_absorpt_process_details
;
CrysAlisPro 1.171.38.43 (Rigaku Oxford Diffraction, 2015)
Empirical absorption correction using spherical harmonics,
 implemented in SCALE3 ABSPACK scaling algorithm.
;
_exptl_crystal_colour colourless
_exptl_crystal_colour_primary colourless
_exptl_crystal_density_diffrn 1.810
_exptl_crystal_description block
_exptl_crystal_F_000 2192
_exptl_crystal_size_max 0.445
_exptl_crystal_size_mid 0.106
_exptl_crystal_size_min 0.07
_refine_diff_density_max 0.576
_refine_diff_density_min -0.568
_refine_diff_density_rms 0.088
_refine_ls_abs_structure_details
;
 Refined as an inversion twin.
;
_refine_ls_abs_structure_Flack 0.51(4)
_refine_ls_extinction_method none
_refine_ls_goodness_of_fit_ref 1.061
_refine_ls_hydrogen_treatment constr
_refine_ls_matrix_type full
_refine_ls_number_parameters 579
_refine_ls_number_reflns 7072
_refine_ls_number_restraints 48
_refine_ls_restrained_S_all 1.061
_refine_ls_R_factor_all 0.0387
_refine_ls_R_factor_gt 0.0342
_refine_ls_shift/su_max 0.001
_refine_ls_shift/su_mean 0.000
_refine_ls_structure_factor_coef Fsqd
_refine_ls_weighting_details 'w=1/[\s^2^(Fo^2^)+(0.0240P)^2^+10.0840P] where P=(Fo^2^+2Fc^2^)/3'
_refine_ls_weighting_scheme calc
_refine_ls_wR_factor_gt 0.0725
_refine_ls_wR_factor_ref 0.0743
_reflns_Friedel_coverage 0.783
_reflns_Friedel_fraction_full 0.997
_reflns_Friedel_fraction_max 0.997
_reflns_number_gt 6566
_reflns_number_total 7072
_reflns_threshold_expression 'I > 2\s(I)'
_cod_data_source_file ao8b02484_si_002.cif
_cod_data_source_block compound-5
_cod_database_code 4516138
_shelx_shelxl_version_number 2014/7
_chemical_oxdiff_formula 'C18 H16 N3 P F3 S O3 Ag'
_shelx_space_group_comment
;
The symmetry employed for this shelxl refinement is uniquely defined
by the following loop, which should always be used as a source of
symmetry information in preference to the above space-group names.
They are only intended as comments.
;
_reflns_odcompleteness_completeness 90.58
_reflns_odcompleteness_iscentric 1
_reflns_odcompleteness_theta 31.07
_olex2_refinement_description
;
1. Twinned data refinement
 Scales: 0.49(4) 0.51(4)
2. Fixed Uiso
 At 1.2 times of:
  All C(H) groups, All C(H,H) groups, All N(H) groups
3. Uiso/Uaniso restraints and constraints
Uanis(F3B) \\sim Ueq, Uanis(C35B) \\sim Ueq, Uanis(F2B) \\sim Ueq, Uanis(F1B)
\\sim Ueq, Uanis(F1A) \\sim Ueq, Uanis(F2A) \\sim Ueq, Uanis(C35A) \\sim Ueq,
Uanis(F3A) \\sim Ueq: with sigma of 0.001 and sigma for terminal atoms of 0.001
4. Others
 Sof(F3B)=Sof(C35B)=Sof(F2B)=Sof(F1B)=1-FVAR(1)
 Sof(F1A)=Sof(F2A)=Sof(C35A)=Sof(F3A)=FVAR(1)
5.a Secondary CH2 refined with riding coordinates:
 C5(H5A,H5B), C22(H22A,H22B)
5.b Aromatic/amide H refined with riding coordinates:
 C19(H19), C24(H24), C18(H18), N6(H6), C20(H20), C2(H2), C26(H26), C14(H14),
 N3(H3), C25(H25), C9(H9), C10(H10), C33(H33), C16(H16), C3(H3A), C31(H31),
 C34(H34), C27(H27), C28(H28), C8(H8), C7(H7), C1(H1), C13(H13), C30(H30),
 C17(H17), C15(H15), C32(H32), C11(H11)
;
_olex2_submission_special_instructions 'No special instructions were received'
_oxdiff_exptl_absorpt_empirical_details
;
Empirical correction (ABSPACK) includes:
- Absorption correction using spherical harmonics
- Frame scaling
- Detector area scaling
;
_oxdiff_exptl_absorpt_empirical_full_max 2.961
_oxdiff_exptl_absorpt_empirical_full_min 0.587

loop_
_space_group_symop_operation_xyz
'x, y, z'
'-x+1/2, -y, z+1/2'
'-x, y+1/2, -z+1/2'
'x+1/2, -y+1/2, -z'

loop_
_atom_site_label
_atom_site_type_symbol
_atom_site_fract_x
_atom_site_fract_y
_atom_site_fract_z
_atom_site_U_iso_or_equiv
_atom_site_adp_type
_atom_site_occupancy
_atom_site_site_symmetry_order
_atom_site_calc_flag
_atom_site_refinement_flags_posn
_atom_site_refinement_flags_adp
_atom_site_refinement_flags_occupancy
_atom_site_disorder_assembly
_atom_site_disorder_group
Ag2 Ag 0.30384(5) 0.62605(3) 0.31008(2) 0.02334(13) Uani 1 1 d . . . . .
Ag1 Ag 0.79303(5) 0.36988(3) 0.31141(2) 0.02498(13) Uani 1 1 d . . . . .
S2 S 0.16072(17) 0.68167(9) 0.19234(8) 0.0250(4) Uani 1 1 d . . . . .
P2 P 0.65717(17) 0.38495(9) 0.39482(7) 0.0199(4) Uani 1 1 d . . . . .
S1 S 0.63041(18) 0.32064(9) 0.18456(8) 0.0247(4) Uani 1 1 d . . . . .
P1 P 1.17766(18) 0.59535(9) 0.39468(7) 0.0212(4) Uani 1 1 d . . . . .
F4 F 0.2699(5) 0.5820(3) 0.1269(2) 0.0601(15) Uani 1 1 d . . . . .
F3B F 0.4918(11) 0.4261(6) 0.1311(4) 0.032(3) Uani 0.539(13) 1 d . U P A 2
N1 N 1.2370(6) 0.4575(3) 0.2931(2) 0.0202(13) Uani 1 1 d . . . . .
N5 N 0.5189(6) 0.5897(3) 0.2732(2) 0.0211(12) Uani 1 1 d . . . . .
C19 C 0.7351(7) 0.6120(4) 0.2226(3) 0.0298(17) Uani 1 1 d . . . . .
H19 H 0.7830 0.6335 0.1926 0.036 Uiso 1 1 calc R . . . .
C4 C 1.0991(7) 0.4439(4) 0.3056(3) 0.0211(14) Uani 1 1 d . . . . .
F6 F 0.0456(6) 0.6017(4) 0.1145(3) 0.087(2) Uani 1 1 d . . . . .
O4 O 0.1284(6) 0.6229(4) 0.2310(2) 0.0440(14) Uani 1 1 d . . . . .
C24 C 0.4218(7) 0.3179(4) 0.3503(3) 0.0249(16) Uani 1 1 d . . . . .
H24 H 0.4676 0.3280 0.3166 0.030 Uiso 1 1 calc R . . . .
C18 C 0.8050(8) 0.5671(4) 0.2611(3) 0.0278(16) Uani 1 1 d . . . . .
H18 H 0.9037 0.5612 0.2575 0.033 Uiso 1 1 calc R . . . .
N6 N 0.5226(6) 0.5077(3) 0.3466(2) 0.0240(14) Uani 1 1 d . . . . .
H6 H 0.4321 0.5002 0.3421 0.029 Uiso 1 1 calc R . . . .
O6 O 0.0503(5) 0.7349(3) 0.1842(3) 0.0415(13) Uani 1 1 d . . . . .
N2 N 1.0053(6) 0.4058(3) 0.2728(2) 0.0233(13) Uani 1 1 d . . . . .
C20 C 0.5899(7) 0.6227(4) 0.2316(3) 0.0256(15) Uani 1 1 d . . . . .
H20 H 0.5398 0.6540 0.2078 0.031 Uiso 1 1 calc R . . . .
C2 C 1.1948(8) 0.3925(4) 0.2070(3) 0.0304(17) Uani 1 1 d . . . . .
H2 H 1.2278 0.3752 0.1728 0.037 Uiso 1 1 calc R . . . .
C26 C 0.2186(7) 0.2691(4) 0.3994(3) 0.0298(16) Uani 1 1 d . . . . .
H26 H 0.1264 0.2494 0.3992 0.036 Uiso 1 1 calc R . . . .
C5 C 1.1371(7) 0.4954(3) 0.3995(3) 0.0232(15) Uani 1 1 d . . . . .
H5A H 1.2265 0.4680 0.3990 0.028 Uiso 1 1 calc R . . . .
H5B H 1.0897 0.4856 0.4348 0.028 Uiso 1 1 calc R . . . .
C14 C 0.8012(8) 0.7019(4) 0.3611(3) 0.0305(17) Uani 1 1 d . . . . .
H14 H 0.7646 0.7299 0.3318 0.037 Uiso 1 1 calc R . . . .
N3 N 1.0472(6) 0.4697(3) 0.3546(2) 0.0237(13) Uani 1 1 d . . . . .
H3 H 0.9557 0.4708 0.3593 0.028 Uiso 1 1 calc R . . . .
C25 C 0.2841(7) 0.2868(3) 0.3502(3) 0.0243(16) Uani 1 1 d . . . . .
H25 H 0.2373 0.2782 0.3165 0.029 Uiso 1 1 calc R . . . .
N4 N 0.7390(6) 0.5322(3) 0.3026(3) 0.0221(13) Uani 1 1 d . . . . .
O1 O 0.6508(8) 0.3715(4) 0.2287(3) 0.065(2) Uani 1 1 d . . . . .
O3 O 0.4999(7) 0.2822(4) 0.1874(4) 0.088(3) Uani 1 1 d . . . . .
C9 C 1.4418(7) 0.6433(4) 0.5541(3) 0.0312(17) Uani 1 1 d . . . . .
H9 H 1.4989 0.6535 0.5851 0.037 Uiso 1 1 calc R . . . .
C12 C 0.9982(6) 0.6332(4) 0.4022(3) 0.0224(14) Uani 1 1 d . . . . .
C29 C 0.7512(7) 0.3855(4) 0.4619(3) 0.0236(15) Uani 1 1 d . . . . .
C10 C 1.3677(10) 0.5777(5) 0.5506(3) 0.043(2) Uani 1 1 d . . . . .
H10 H 1.3739 0.5436 0.5795 0.051 Uiso 1 1 calc R . . . .
C22 C 0.5897(7) 0.4812(4) 0.3970(3) 0.0231(14) Uani 1 1 d . . . . .
H22A H 0.5210 0.4852 0.4273 0.028 Uiso 1 1 calc R . . . .
H22B H 0.6696 0.5136 0.4058 0.028 Uiso 1 1 calc R . . . .
C33 C 0.9758(7) 0.3743(4) 0.5120(3) 0.0361(17) Uani 1 1 d . . . . .
H33 H 1.0725 0.3616 0.5122 0.043 Uiso 1 1 calc R . . . .
C6 C 1.2742(7) 0.6121(4) 0.4604(3) 0.0233(15) Uani 1 1 d . . . . .
C16 C 0.7694(7) 0.6414(4) 0.4498(3) 0.0310(16) Uani 1 1 d . . . . .
H16 H 0.7120 0.6301 0.4804 0.037 Uiso 1 1 calc R . . . .
C3 C 1.0553(7) 0.3817(4) 0.2242(3) 0.0277(16) Uani 1 1 d . . . . .
H3A H 0.9932 0.3564 0.2006 0.033 Uiso 1 1 calc R . . . .
C36 C 0.1695(9) 0.6349(5) 0.1269(3) 0.045(2) Uani 1 1 d . . . . .
C31 C 0.7704(8) 0.4229(4) 0.5589(3) 0.0326(17) Uani 1 1 d . . . . .
H31 H 0.7288 0.4421 0.5911 0.039 Uiso 1 1 calc R . . . .
C34 C 0.8941(7) 0.3649(4) 0.4633(3) 0.0269(15) Uani 1 1 d . . . . .
H34 H 0.9364 0.3446 0.4317 0.032 Uiso 1 1 calc R . . . .
C27 C 0.2892(8) 0.2803(4) 0.4497(3) 0.0325(17) Uani 1 1 d . . . . .
H27 H 0.2463 0.2658 0.4830 0.039 Uiso 1 1 calc R . . . .
C28 C 0.4240(7) 0.3133(4) 0.4504(3) 0.0293(16) Uani 1 1 d . . . . .
H28 H 0.4701 0.3217 0.4843 0.035 Uiso 1 1 calc R . . . .
O2 O 0.7524(8) 0.2775(4) 0.1705(3) 0.068(2) Uani 1 1 d . . . . .
C8 C 1.4304(8) 0.6937(4) 0.5113(3) 0.0349(18) Uani 1 1 d . . . . .
H8 H 1.4782 0.7386 0.5138 0.042 Uiso 1 1 calc R . . . .
C7 C 1.3487(7) 0.6780(4) 0.4646(3) 0.0295(16) Uani 1 1 d . . . . .
H7 H 1.3437 0.7122 0.4356 0.035 Uiso 1 1 calc R . . . .
C21 C 0.5962(6) 0.5442(3) 0.3057(3) 0.0190(14) Uani 1 1 d . . . . .
C1 C 1.2847(8) 0.4313(4) 0.2441(3) 0.0267(16) Uani 1 1 d . . . . .
H1 H 1.3801 0.4390 0.2343 0.032 Uiso 1 1 calc R . . . .
C23 C 0.4902(6) 0.3337(3) 0.4006(3) 0.0203(14) Uani 1 1 d . . . . .
C13 C 0.9437(8) 0.6774(4) 0.3599(3) 0.0273(17) Uani 1 1 d . . . . .
H13 H 1.0027 0.6908 0.3302 0.033 Uiso 1 1 calc R . . . .
C30 C 0.6887(8) 0.4153(4) 0.5105(3) 0.0287(15) Uani 1 1 d . . . . .
H30 H 0.5930 0.4299 0.5102 0.034 Uiso 1 1 calc R . . . .
F5 F 0.2006(9) 0.6806(4) 0.0855(2) 0.107(3) Uani 1 1 d . . . . .
C17 C 0.9095(7) 0.6157(4) 0.4475(3) 0.0277(15) Uani 1 1 d . . . . .
H17 H 0.9449 0.5864 0.4763 0.033 Uiso 1 1 calc R . . . .
C15 C 0.7146(7) 0.6840(4) 0.4067(3) 0.0337(17) Uani 1 1 d . . . . .
H15 H 0.6203 0.7006 0.4081 0.040 Uiso 1 1 calc R . . . .
C32 C 0.9129(8) 0.4022(5) 0.5591(3) 0.0372(19) Uani 1 1 d . . . . .
H32 H 0.9667 0.4072 0.5916 0.045 Uiso 1 1 calc R . . . .
C35B C 0.5833(18) 0.3767(8) 0.1218(6) 0.027(3) Uani 0.539(13) 1 d . U P A 2
C11 C 1.2844(10) 0.5623(4) 0.5045(3) 0.042(2) Uani 1 1 d . . . . .
H11 H 1.2343 0.5179 0.5027 0.050 Uiso 1 1 calc R . . . .
F2B F 0.5281(11) 0.3365(5) 0.0816(4) 0.051(3) Uani 0.539(13) 1 d . U P A 2
F1B F 0.7044(10) 0.4058(5) 0.0995(4) 0.047(3) Uani 0.539(13) 1 d . U P A 2
O5 O 0.3012(6) 0.7132(3) 0.1986(3) 0.0544(17) Uani 1 1 d . . . . .
F1A F 0.7525(15) 0.4296(7) 0.1321(6) 0.065(4) Uani 0.461(13) 1 d . U P A 1
F2A F 0.6335(13) 0.3582(6) 0.0790(5) 0.055(4) Uani 0.461(13) 1 d . U P A 1
C35A C 0.638(2) 0.3873(11) 0.1307(9) 0.035(5) Uani 0.461(13) 1 d . U P A 1
F3A F 0.5319(16) 0.4408(7) 0.1355(5) 0.043(4) Uani 0.461(13) 1 d . U P A 1

loop_
_atom_site_aniso_label
_atom_site_aniso_U_11
_atom_site_aniso_U_22
_atom_site_aniso_U_33
_atom_site_aniso_U_23
_atom_site_aniso_U_13
_atom_site_aniso_U_12
Ag2 0.0175(2) 0.0303(3) 0.0223(3) 0.0026(2) 0.0015(2) 0.0024(2)
Ag1 0.0153(2) 0.0343(3) 0.0254(3) -0.0052(3) 0.0022(2) -0.0056(2)
S2 0.0179(8) 0.0306(8) 0.0266(9) 0.0020(8) -0.0028(7) 0.0014(7)
P2 0.0130(7) 0.0240(9) 0.0226(9) 0.0025(7) -0.0002(6) -0.0019(6)
S1 0.0245(8) 0.0251(8) 0.0244(9) -0.0041(8) -0.0027(8) -0.0012(6)
P1 0.0150(8) 0.0255(8) 0.0230(9) -0.0037(7) 0.0022(7) -0.0031(7)
F4 0.038(3) 0.066(3) 0.076(4) -0.029(3) 0.021(3) 0.014(3)
F3B 0.032(3) 0.032(3) 0.032(3) 0.0003(14) -0.0008(14) 0.0008(14)
N1 0.009(3) 0.030(3) 0.021(3) 0.000(2) 0.004(2) -0.001(2)
N5 0.014(3) 0.025(3) 0.023(3) 0.001(3) 0.000(2) 0.001(2)
C19 0.023(3) 0.032(4) 0.035(4) 0.007(3) 0.012(3) 0.002(3)
C4 0.019(3) 0.023(3) 0.021(4) 0.002(3) 0.006(3) 0.002(3)
F6 0.053(3) 0.117(6) 0.092(5) -0.065(4) -0.040(3) 0.020(4)
O4 0.041(3) 0.056(4) 0.036(3) 0.019(3) 0.013(3) 0.004(3)
C24 0.022(4) 0.025(4) 0.028(4) 0.002(3) -0.002(3) 0.001(3)
C18 0.021(4) 0.027(3) 0.036(4) -0.001(3) 0.003(3) 0.001(3)
N6 0.012(3) 0.031(3) 0.029(3) 0.009(2) -0.001(2) -0.004(2)
O6 0.024(3) 0.044(3) 0.057(4) -0.001(3) -0.004(3) 0.009(2)
N2 0.015(3) 0.030(3) 0.025(3) -0.005(3) -0.005(3) -0.001(2)
C20 0.023(3) 0.029(4) 0.025(4) 0.004(3) 0.001(3) -0.001(3)
C2 0.026(4) 0.038(4) 0.028(4) -0.004(3) 0.008(3) 0.000(3)
C26 0.021(3) 0.027(3) 0.042(4) 0.002(3) 0.001(3) -0.002(3)
C5 0.024(4) 0.023(3) 0.023(4) -0.002(3) 0.001(3) -0.004(3)
C14 0.029(4) 0.026(3) 0.036(4) -0.005(3) -0.005(4) 0.008(3)
N3 0.009(3) 0.033(3) 0.029(3) -0.008(3) 0.004(2) -0.006(2)
C25 0.016(3) 0.021(3) 0.036(4) -0.001(3) -0.005(3) -0.001(3)
N4 0.014(3) 0.022(3) 0.029(3) 0.004(2) -0.001(2) -0.003(2)
O1 0.097(5) 0.043(3) 0.055(4) -0.025(3) -0.056(4) 0.034(4)
O3 0.045(4) 0.081(5) 0.136(7) 0.052(5) -0.039(5) -0.044(4)
C9 0.020(3) 0.043(5) 0.031(4) -0.006(3) -0.004(3) 0.004(3)
C12 0.013(3) 0.027(3) 0.027(4) -0.008(3) 0.000(3) -0.006(3)
C29 0.020(3) 0.022(4) 0.028(4) 0.002(3) -0.003(3) -0.009(3)
C10 0.055(5) 0.047(5) 0.026(4) 0.008(4) -0.008(4) -0.008(4)
C22 0.022(3) 0.024(3) 0.023(4) -0.001(3) 0.003(3) -0.003(3)
C33 0.016(3) 0.049(5) 0.043(5) 0.007(4) -0.006(3) -0.007(3)
C6 0.023(3) 0.027(4) 0.020(3) -0.006(3) 0.002(3) -0.002(3)
C16 0.025(4) 0.034(4) 0.035(4) -0.005(3) 0.007(3) 0.000(3)
C3 0.021(3) 0.037(4) 0.025(4) -0.008(3) -0.003(3) -0.007(3)
C36 0.041(5) 0.058(6) 0.035(5) -0.011(4) 0.003(4) 0.016(4)
C31 0.033(4) 0.039(4) 0.025(4) -0.003(3) -0.003(3) -0.009(3)
C34 0.014(3) 0.031(4) 0.036(4) 0.003(3) -0.004(3) -0.003(3)
C27 0.028(4) 0.033(4) 0.037(4) 0.005(3) 0.010(3) -0.006(3)
C28 0.026(4) 0.035(4) 0.026(4) 0.003(3) -0.003(3) -0.002(3)
O2 0.077(5) 0.059(4) 0.070(5) 0.004(3) 0.025(4) 0.040(4)
C8 0.029(4) 0.032(4) 0.044(5) -0.008(4) -0.002(3) -0.001(3)
C7 0.023(4) 0.030(4) 0.036(4) -0.002(3) -0.005(3) 0.002(3)
C21 0.012(3) 0.016(3) 0.029(4) -0.004(3) -0.003(3) 0.000(2)
C1 0.017(3) 0.029(4) 0.034(4) -0.004(3) 0.010(3) 0.002(3)
C23 0.011(3) 0.018(3) 0.032(4) 0.002(3) 0.004(3) 0.000(2)
C13 0.023(4) 0.029(4) 0.030(4) -0.005(3) 0.006(3) -0.003(3)
C30 0.019(3) 0.035(4) 0.032(4) 0.005(3) -0.005(3) -0.003(3)
F5 0.143(7) 0.145(6) 0.032(3) 0.027(4) 0.042(4) 0.042(6)
C17 0.023(3) 0.026(4) 0.033(4) -0.005(3) 0.005(3) 0.003(3)
C15 0.017(3) 0.034(4) 0.050(5) -0.013(3) 0.000(3) 0.001(3)
C32 0.031(4) 0.044(5) 0.037(5) 0.006(4) -0.012(4) -0.013(4)
C35B 0.027(4) 0.027(4) 0.027(4) -0.0005(14) 0.0004(14) -0.0002(14)
C11 0.055(6) 0.040(4) 0.030(4) 0.005(3) -0.013(4) -0.021(4)
F2B 0.053(3) 0.050(3) 0.049(3) 0.0001(14) -0.0016(14) 0.0002(14)
F1B 0.046(3) 0.048(3) 0.047(3) 0.0033(14) 0.0023(14) 0.0002(14)
O5 0.025(3) 0.046(3) 0.092(5) -0.012(3) -0.018(3) -0.007(2)
F1A 0.065(5) 0.064(5) 0.065(5) 0.0014(14) 0.0013(14) -0.0001(14)
F2A 0.056(4) 0.055(4) 0.053(4) 0.0000(14) 0.0010(14) 0.0017(14)
C35A 0.035(5) 0.035(5) 0.034(5) -0.0001(14) 0.0007(14) 0.0004(14)
F3A 0.043(4) 0.043(4) 0.043(4) 0.0008(14) 0.0001(14) 0.0001(14)

loop_
_atom_type_symbol
_atom_type_description
_atom_type_scat_dispersion_real
_atom_type_scat_dispersion_imag
_atom_type_scat_source
C C 0.0033 0.0016 'International Tables Vol C Tables 4.2.6.8 and 6.1.1.4'
H H 0.0000 0.0000 'International Tables Vol C Tables 4.2.6.8 and 6.1.1.4'
Ag Ag -0.8971 1.1015 'International Tables Vol C Tables 4.2.6.8 and 6.1.1.4'
F F 0.0171 0.0103 'International Tables Vol C Tables 4.2.6.8 and 6.1.1.4'
N N 0.0061 0.0033 'International Tables Vol C Tables 4.2.6.8 and 6.1.1.4'
O O 0.0106 0.0060 'International Tables Vol C Tables 4.2.6.8 and 6.1.1.4'
P P 0.1023 0.0942 'International Tables Vol C Tables 4.2.6.8 and 6.1.1.4'
S S 0.1246 0.1234 'International Tables Vol C Tables 4.2.6.8 and 6.1.1.4'

loop_
_geom_angle_atom_site_label_1
_geom_angle_atom_site_label_2
_geom_angle_atom_site_label_3
_geom_angle
_geom_angle_site_symmetry_1
_geom_angle_site_symmetry_3
P1 Ag2 O4 108.21(13) 1_455 .
N5 Ag2 P1 133.35(15) . 1_455
N5 Ag2 O4 105.87(18) . .
P2 Ag1 O1 113.58(19) . .
N2 Ag1 P2 140.29(15) . .
N2 Ag1 O1 98.2(2) . .
O4 S2 C36 102.8(4) . .
O6 S2 O4 115.9(3) . .
O6 S2 C36 103.6(4) . .
O6 S2 O5 113.8(3) . .
O5 S2 O4 114.6(4) . .
O5 S2 C36 103.9(4) . .
C29 P2 Ag1 118.8(2) . .
C29 P2 C22 97.6(3) . .
C22 P2 Ag1 108.1(2) . .
C23 P2 Ag1 117.4(2) . .
C23 P2 C29 110.3(3) . .
C23 P2 C22 100.9(3) . .
O1 S1 O2 115.3(4) . .
O1 S1 C35B 106.2(5) . .
O1 S1 C35A 95.4(7) . .
O3 S1 O1 113.8(6) . .
O3 S1 O2 115.6(5) . .
O3 S1 C35B 96.1(6) . .
O3 S1 C35A 114.1(8) . .
O2 S1 C35B 107.3(5) . .
O2 S1 C35A 99.9(7) . .
C5 P1 Ag2 112.2(2) . 1_655
C12 P1 Ag2 116.5(2) . 1_655
C12 P1 C5 100.1(3) . .
C12 P1 C6 107.6(3) . .
C6 P1 Ag2 116.3(2) . 1_655
C6 P1 C5 102.0(3) . .
C4 N1 C1 116.6(6) . .
C20 N5 Ag2 126.3(5) . .
C20 N5 C21 116.1(6) . .
C21 N5 Ag2 115.0(4) . .
C18 C19 H19 122.1 . .
C20 C19 H19 122.1 . .
C20 C19 C18 115.8(7) . .
N1 C4 N2 125.4(6) . .
N1 C4 N3 118.1(6) . .
N3 C4 N2 116.5(6) . .
S2 O4 Ag2 109.4(3) . .
C25 C24 H24 119.9 . .
C23 C24 H24 119.9 . .
C23 C24 C25 120.3(7) . .
C19 C18 H18 118.1 . .
N4 C18 C19 123.9(7) . .
N4 C18 H18 118.1 . .
C22 N6 H6 118.6 . .
C21 N6 H6 118.6 . .
C21 N6 C22 122.9(5) . .
C4 N2 Ag1 117.9(4) . .
C3 N2 Ag1 124.5(5) . .
C3 N2 C4 116.5(6) . .
N5 C20 C19 122.5(7) . .
N5 C20 H20 118.7 . .
C19 C20 H20 118.7 . .
C3 C2 H2 121.8 . .
C3 C2 C1 116.4(6) . .
C1 C2 H2 121.8 . .
C25 C26 H26 119.9 . .
C25 C26 C27 120.2(6) . .
C27 C26 H26 119.9 . .
P1 C5 H5A 109.0 . .
P1 C5 H5B 109.0 . .
H5A C5 H5B 107.8 . .
N3 C5 P1 112.9(5) . .
N3 C5 H5A 109.0 . .
N3 C5 H5B 109.0 . .
C13 C14 H14 120.3 . .
C15 C14 H14 120.3 . .
C15 C14 C13 119.4(7) . .
C4 N3 C5 123.4(5) . .
C4 N3 H3 118.3 . .
C5 N3 H3 118.3 . .
C24 C25 H25 119.9 . .
C26 C25 C24 120.1(7) . .
C26 C25 H25 119.9 . .
C18 N4 C21 114.8(6) . .
S1 O1 Ag1 133.4(4) . .
C10 C9 H9 120.4 . .
C8 C9 H9 120.4 . .
C8 C9 C10 119.2(7) . .
C13 C12 P1 118.8(5) . .
C13 C12 C17 118.7(6) . .
C17 C12 P1 122.3(5) . .
C34 C29 P2 118.8(6) . .
C34 C29 C30 118.7(7) . .
C30 C29 P2 121.9(5) . .
C9 C10 H10 119.8 . .
C9 C10 C11 120.4(7) . .
C11 C10 H10 119.8 . .
P2 C22 H22A 108.3 . .
P2 C22 H22B 108.3 . .
N6 C22 P2 115.9(5) . .
N6 C22 H22A 108.3 . .
N6 C22 H22B 108.3 . .
H22A C22 H22B 107.4 . .
C34 C33 H33 120.1 . .
C32 C33 H33 120.1 . .
C32 C33 C34 119.8(7) . .
C7 C6 P1 116.7(5) . .
C7 C6 C11 118.1(6) . .
C11 C6 P1 125.1(5) . .
C17 C16 H16 119.9 . .
C15 C16 H16 119.9 . .
C15 C16 C17 120.2(7) . .
N2 C3 C2 123.1(7) . .
N2 C3 H3A 118.4 . .
C2 C3 H3A 118.4 . .
F4 C36 S2 111.9(6) . .
F6 C36 S2 111.7(6) . .
F6 C36 F4 106.4(7) . .
F5 C36 S2 111.8(7) . .
F5 C36 F4 107.1(7) . .
F5 C36 F6 107.7(8) . .
C30 C31 H31 119.9 . .
C32 C31 H31 119.9 . .
C32 C31 C30 120.1(7) . .
C29 C34 C33 120.8(7) . .
C29 C34 H34 119.6 . .
C33 C34 H34 119.6 . .
C26 C27 H27 119.9 . .
C26 C27 C28 120.2(7) . .
C28 C27 H27 119.9 . .
C27 C28 H28 119.9 . .
C27 C28 C23 120.2(7) . .
C23 C28 H28 119.9 . .
C9 C8 H8 119.7 . .
C9 C8 C7 120.6(7) . .
C7 C8 H8 119.7 . .
C6 C7 H7 119.6 . .
C8 C7 C6 120.8(7) . .
C8 C7 H7 119.6 . .
N5 C21 N6 116.3(5) . .
N5 C21 N4 126.6(7) . .
N4 C21 N6 117.1(6) . .
N1 C1 C2 122.0(6) . .
N1 C1 H1 119.0 . .
C2 C1 H1 119.0 . .
C24 C23 P2 115.6(5) . .
C24 C23 C28 118.9(6) . .
C28 C23 P2 125.4(5) . .
C14 C13 H13 119.5 . .
C12 C13 C14 121.0(7) . .
C12 C13 H13 119.5 . .
C29 C30 H30 120.0 . .
C31 C30 C29 119.9(7) . .
C31 C30 H30 120.0 . .
C12 C17 H17 119.7 . .
C16 C17 C12 120.7(7) . .
C16 C17 H17 119.7 . .
C14 C15 H15 120.0 . .
C16 C15 C14 120.0(6) . .
C16 C15 H15 120.0 . .
C33 C32 C31 120.6(7) . .
C33 C32 H32 119.7 . .
C31 C32 H32 119.7 . .
F3B C35B S1 113.9(10) . .
F3B C35B F2B 105.0(13) . .
F3B C35B F1B 111.0(12) . .
F2B C35B S1 112.4(10) . .
F2B C35B F1B 104.6(11) . .
F1B C35B S1 109.5(11) . .
C10 C11 C6 120.9(7) . .
C10 C11 H11 119.5 . .
C6 C11 H11 119.5 . .
F1A C35A S1 114.3(15) . .
F1A C35A F2A 105.9(16) . .
F1A C35A F3A 99.7(15) . .
F2A C35A S1 113.7(13) . .
F2A C35A F3A 109.1(16) . .
F3A C35A S1 112.9(13) . .

loop_
_geom_bond_atom_site_label_1
_geom_bond_atom_site_label_2
_geom_bond_distance
_geom_bond_site_symmetry_2
Ag2 P1 2.4064(18) 1_455
Ag2 N5 2.287(5) .
Ag2 O4 2.502(6) .
Ag1 P2 2.3793(18) .
Ag1 N2 2.278(6) .
Ag1 O1 2.382(5) .
S2 O4 1.442(6) .
S2 O6 1.423(5) .
S2 C36 1.782(8) .
S2 O5 1.436(5) .
P2 C29 1.829(7) .
P2 C22 1.855(7) .
P2 C23 1.817(6) .
S1 O1 1.414(6) .
S1 O3 1.403(6) .
S1 O2 1.419(6) .
S1 C35B 1.865(15) .
S1 C35A 1.77(2) .
P1 Ag2 2.4063(18) 1_655
P1 C5 1.852(6) .
P1 C12 1.816(6) .
P1 C6 1.838(7) .
F4 C36 1.339(9) .
F3B C35B 1.255(17) .
N1 C4 1.341(8) .
N1 C1 1.342(8) .
N5 C20 1.336(9) .
N5 C21 1.342(8) .
C19 H19 0.9300 .
C19 C18 1.391(10) .
C19 C20 1.383(10) .
C4 N2 1.362(9) .
C4 N3 1.353(9) .
F6 C36 1.334(10) .
C24 H24 0.9300 .
C24 C25 1.400(10) .
C24 C23 1.391(10) .
C18 H18 0.9300 .
C18 N4 1.329(9) .
N6 H6 0.8600 .
N6 C22 1.441(9) .
N6 C21 1.366(9) .
N2 C3 1.327(9) .
C20 H20 0.9300 .
C2 H2 0.9300 .
C2 C3 1.376(10) .
C2 C1 1.408(10) .
C26 H26 0.9300 .
C26 C25 1.365(10) .
C26 C27 1.386(10) .
C5 H5A 0.9700 .
C5 H5B 0.9700 .
C5 N3 1.438(8) .
C14 H14 0.9300 .
C14 C13 1.401(11) .
C14 C15 1.395(10) .
N3 H3 0.8600 .
C25 H25 0.9300 .
N4 C21 1.350(8) .
C9 H9 0.9300 .
C9 C10 1.377(11) .
C9 C8 1.376(11) .
C12 C13 1.386(10) .
C12 C17 1.399(9) .
C29 C34 1.383(9) .
C29 C30 1.408(10) .
C10 H10 0.9300 .
C10 C11 1.378(11) .
C22 H22A 0.9700 .
C22 H22B 0.9700 .
C33 H33 0.9300 .
C33 C34 1.401(10) .
C33 C32 1.368(11) .
C6 C7 1.384(9) .
C6 C11 1.391(10) .
C16 H16 0.9300 .
C16 C17 1.388(9) .
C16 C15 1.385(10) .
C3 H3A 0.9300 .
C36 F5 1.324(10) .
C31 H31 0.9300 .
C31 C30 1.393(10) .
C31 C32 1.380(11) .
C34 H34 0.9300 .
C27 H27 0.9300 .
C27 C28 1.390(10) .
C28 H28 0.9300 .
C28 C23 1.393(10) .
C8 H8 0.9300 .
C8 C7 1.382(10) .
C7 H7 0.9300 .
C1 H1 0.9300 .
C13 H13 0.9300 .
C30 H30 0.9300 .
C17 H17 0.9300 .
C15 H15 0.9300 .
C32 H32 0.9300 .
C35B F2B 1.313(18) .
C35B F1B 1.355(18) .
C11 H11 0.9300 .
F1A C35A 1.31(2) .
F2A C35A 1.35(2) .
C35A F3A 1.39(2) .

loop_
_geom_torsion_atom_site_label_1
_geom_torsion_atom_site_label_2
_geom_torsion_atom_site_label_3
_geom_torsion_atom_site_label_4
_geom_torsion
_geom_torsion_site_symmetry_1
Ag2 P1 C5 N3 -60.9(5) 1_655
Ag2 P1 C12 C13 -0.3(6) 1_655
Ag2 P1 C12 C17 175.6(5) 1_655
Ag2 P1 C6 C7 43.3(6) 1_655
Ag2 P1 C6 C11 -132.9(6) 1_655
Ag2 N5 C20 C19 160.1(6) .
Ag2 N5 C21 N6 19.7(7) .
Ag2 N5 C21 N4 -158.8(6) .
Ag1 P2 C29 C34 -10.8(6) .
Ag1 P2 C29 C30 160.7(5) .
Ag1 P2 C22 N6 48.3(5) .
Ag1 P2 C23 C24 -28.4(6) .
Ag1 P2 C23 C28 155.2(5) .
Ag1 N2 C3 C2 -166.7(6) .
P2 C29 C34 C33 171.0(6) .
P2 C29 C30 C31 -172.0(5) .
P1 C5 N3 C4 89.8(7) .
P1 C12 C13 C14 173.7(5) .
P1 C12 C17 C16 -175.3(5) .
P1 C6 C7 C8 -176.6(6) .
P1 C6 C11 C10 175.3(7) .
N1 C4 N2 Ag1 167.3(5) .
N1 C4 N2 C3 -1.3(10) .
N1 C4 N3 C5 -14.9(10) .
C19 C18 N4 C21 -0.9(10) .
C4 N1 C1 C2 0.9(10) .
C4 N2 C3 C2 1.2(11) .
O4 S2 C36 F4 -59.1(7) .
O4 S2 C36 F6 60.0(7) .
O4 S2 C36 F5 -179.2(6) .
C18 C19 C20 N5 -2.7(11) .
C18 N4 C21 N5 -3.5(10) .
C18 N4 C21 N6 178.0(6) .
O6 S2 O4 Ag2 -119.3(3) .
O6 S2 C36 F4 179.9(6) .
O6 S2 C36 F6 -61.0(7) .
O6 S2 C36 F5 59.8(7) .
N2 C4 N3 C5 165.0(6) .
C20 N5 C21 N6 -177.0(6) .
C20 N5 C21 N4 4.5(11) .
C20 C19 C18 N4 3.8(11) .
C26 C27 C28 C23 -1.4(11) .
C5 P1 C12 C13 -121.4(6) .
C5 P1 C12 C17 54.4(6) .
C5 P1 C6 C7 165.7(5) .
C5 P1 C6 C11 -10.5(8) .
N3 C4 N2 Ag1 -12.6(8) .
N3 C4 N2 C3 178.7(6) .
C25 C24 C23 P2 -172.1(5) .
C25 C24 C23 C28 4.5(9) .
C25 C26 C27 C28 3.4(10) .
O1 S1 C35B F3B -45.3(13) .
O1 S1 C35B F2B -164.6(9) .
O1 S1 C35B F1B 79.6(10) .
O1 S1 C35A F1A 53.0(14) .
O1 S1 C35A F2A 174.9(14) .
O1 S1 C35A F3A -60.1(15) .
O3 S1 O1 Ag1 103.7(7) .
O3 S1 C35B F3B 71.6(13) .
O3 S1 C35B F2B -47.6(11) .
O3 S1 C35B F1B -163.4(10) .
O3 S1 C35A F1A 172.1(12) .
O3 S1 C35A F2A -66.0(16) .
O3 S1 C35A F3A 59.0(17) .
C9 C10 C11 C6 0.5(14) .
C9 C8 C7 C6 1.4(11) .
C12 P1 C5 N3 63.3(5) .
C12 P1 C6 C7 -89.5(6) .
C12 P1 C6 C11 94.3(7) .
C29 P2 C22 N6 172.0(5) .
C29 P2 C23 C24 -168.8(5) .
C29 P2 C23 C28 14.8(7) .
C10 C9 C8 C7 -1.6(11) .
C22 P2 C29 C34 -126.4(6) .
C22 P2 C29 C30 45.1(6) .
C22 P2 C23 C24 88.8(5) .
C22 P2 C23 C28 -87.6(6) .
C22 N6 C21 N5 -154.9(6) .
C22 N6 C21 N4 23.8(9) .
C6 P1 C5 N3 173.9(5) .
C6 P1 C12 C13 132.4(6) .
C6 P1 C12 C17 -51.8(6) .
C3 C2 C1 N1 -1.1(10) .
C36 S2 O4 Ag2 128.5(4) .
C34 C29 C30 C31 -0.5(10) .
C34 C33 C32 C31 -1.6(12) .
C27 C26 C25 C24 -1.4(10) .
C27 C28 C23 P2 173.8(5) .
C27 C28 C23 C24 -2.5(10) .
O2 S1 O1 Ag1 -33.3(8) .
O2 S1 C35B F3B -169.1(11) .
O2 S1 C35B F2B 71.7(11) .
O2 S1 C35B F1B -44.2(11) .
O2 S1 C35A F1A -63.8(14) .
O2 S1 C35A F2A 58.0(16) .
O2 S1 C35A F3A -177.0(14) .
C8 C9 C10 C11 0.7(12) .
C7 C6 C11 C10 -0.8(12) .
C21 N5 C20 C19 -1.0(11) .
C21 N6 C22 P2 -92.1(7) .
C1 N1 C4 N2 0.3(10) .
C1 N1 C4 N3 -179.7(6) .
C1 C2 C3 N2 0.0(11) .
C23 P2 C29 C34 129.0(6) .
C23 P2 C29 C30 -59.5(6) .
C23 P2 C22 N6 -75.5(5) .
C23 C24 C25 C26 -2.6(10) .
C13 C14 C15 C16 -0.9(10) .
C13 C12 C17 C16 0.5(10) .
C30 C29 C34 C33 -0.8(10) .
C30 C31 C32 C33 0.3(12) .
C17 C12 C13 C14 -2.3(10) .
C17 C16 C15 C14 -0.9(10) .
C15 C14 C13 C12 2.5(11) .
C15 C16 C17 C12 1.1(10) .
C32 C33 C34 C29 1.9(11) .
C32 C31 C30 C29 0.8(11) .
C35B S1 O1 Ag1 -151.9(7) .
C11 C6 C7 C8 -0.2(11) .
O5 S2 O4 Ag2 16.5(5) .
O5 S2 C36 F4 60.7(7) .
O5 S2 C36 F6 179.8(6) .
O5 S2 C36 F5 -59.4(7) .
C35A S1 O1 Ag1 -136.9(9) .

loop_
_twin_individual_id
_twin_individual_mass_fraction_refined
1 0.49(4)
2 0.51(4)
